data_4071565
loop_
_publ_author_name
'Lorber, Christian'
'Choukroun, Robert'
'Vendier, Laure'

_publ_section_title
;
 Reactivity of B(C6F5)3with Simple Early Transition Metal Alkoxides:
 Alkoxide-Aryl Exchange, THF Ring-Opening, or Acetonitrile CC Coupling
;
_journal_issue 19
_journal_name_full Organometallics
_journal_page_first 5017
_journal_paper_doi 10.1021/om800234z
_journal_volume 27
_journal_year 2008
_chemical_compound_source 'synthesis as described'
_chemical_formula_moiety 'C32 H72 O8 Zr2, C2 H3 N'
_chemical_formula_sum 'C34 H75 N O8 Zr2'
_chemical_formula_weight 808.39
_chemical_name_systematic
;
 ?
;
_space_group_IT_number 61
_symmetry_cell_setting orthorhombic
_symmetry_Int_Tables_number 61
_symmetry_space_group_name_Hall '-P 2ac 2ab'
_symmetry_space_group_name_H-M 'P b c a'
_atom_sites_solution_hydrogens geom
_atom_sites_solution_primary direct
_atom_sites_solution_secondary difmap
_cell_angle_alpha 90
_cell_angle_beta 90
_cell_angle_gamma 90
_cell_formula_units_Z 8
_cell_length_a 17.1407(5)
_cell_length_b 19.1840(6)
_cell_length_c 26.3148(8)
_cell_measurement_reflns_used 29000
_cell_measurement_temperature 160
_cell_measurement_theta_max 32.071
_cell_measurement_theta_min 2.5476
_cell_measurement_wavelength 0.71073
_cell_volume 8653.0(5)
_computing_cell_refinement 'CrysAlis RED, Oxford Diffraction Ltd.'
_computing_data_collection 'CrysAlis CCD, Oxford Diffraction Ltd.'
_computing_data_reduction 'CrysAlis RED, Oxford Diffraction Ltd.'
_computing_molecular_graphics 'Ortep-3 for Windows (Farrugia, 1997)'
_computing_publication_material 'WinGX publication routines (Farrugia, 1999)'
_computing_structure_refinement 'SHELXL-97 (Sheldrick, 1997)'
_computing_structure_solution 'SIR92 (Giacovazzo et al, 1993)'
_diffrn_ambient_temperature 180
_diffrn_detector_area_resol_mean 8.2632
_diffrn_measured_fraction_theta_full 0.997
_diffrn_measured_fraction_theta_max 0.997
_diffrn_measurement_device_type 'Oxford-Diffraction XCALIBUR'
_diffrn_measurement_method \w-\f
_diffrn_orient_matrix_UB_11 -0.0176634161
_diffrn_orient_matrix_UB_12 -0.0216085483
_diffrn_orient_matrix_UB_13 -0.0186238304
_diffrn_orient_matrix_UB_21 -0.0198949955
_diffrn_orient_matrix_UB_22 0.0292597358
_diffrn_orient_matrix_UB_23 -0.0101235077
_diffrn_orient_matrix_UB_31 0.0317387822
_diffrn_orient_matrix_UB_32 0.0063537052
_diffrn_orient_matrix_UB_33 -0.01668125
_diffrn_radiation_monochromator graphite
_diffrn_radiation_source 'fine-focus sealed tube'
_diffrn_radiation_type MoK\a
_diffrn_radiation_wavelength 0.71073
_diffrn_reflns_av_R_equivalents 0.0479
_diffrn_reflns_av_unetI/netI 0.0467
_diffrn_reflns_limit_h_max 22
_diffrn_reflns_limit_h_min -22
_diffrn_reflns_limit_k_max 25
_diffrn_reflns_limit_k_min -22
_diffrn_reflns_limit_l_max 35
_diffrn_reflns_limit_l_min -31
_diffrn_reflns_number 74061
_diffrn_reflns_theta_full 28.28
_diffrn_reflns_theta_max 28.28
_diffrn_reflns_theta_min 2.55
_diffrn_standards_decay_% 0
_diffrn_standards_interval_count 0
_diffrn_standards_interval_time 0
_diffrn_standards_number 0
_exptl_absorpt_coefficient_mu 0.523
_exptl_absorpt_correction_T_max 0.905
_exptl_absorpt_correction_T_min 0.810
_exptl_absorpt_correction_type multi-scan
_exptl_absorpt_process_details
;
        CrysAlis RED, Oxford Diffraction Ltd.,
        Version 1.171.31.5 (release 28-08-2006 CrysAlis171 .NET)
        (compiled Aug 28 2006,13:05:05)
        Empirical absorption correction using spherical harmonics,
 implemented in SCALE3 ABSPACK scaling algorithm.
;
_exptl_crystal_colour colourless
_exptl_crystal_density_diffrn 1.241
_exptl_crystal_density_method 'not measured'
_exptl_crystal_description block
_exptl_crystal_F_000 3440
_exptl_crystal_size_max 0.4
_exptl_crystal_size_mid 0.3
_exptl_crystal_size_min 0.2
_refine_diff_density_max 0.918
_refine_diff_density_min -0.63
_refine_diff_density_rms 0.103
_refine_ls_extinction_method none
_refine_ls_goodness_of_fit_ref 1.162
_refine_ls_hydrogen_treatment constr
_refine_ls_matrix_type full
_refine_ls_number_parameters 431
_refine_ls_number_reflns 10703
_refine_ls_number_restraints 0
_refine_ls_restrained_S_all 1.162
_refine_ls_R_factor_all 0.0728
_refine_ls_R_factor_gt 0.0357
_refine_ls_shift/su_max 0
_refine_ls_shift/su_mean 0
_refine_ls_structure_factor_coef Fsqd
_refine_ls_weighting_details 'calc w=1/[\s^2^(Fo^2^)+(0.0447P)^2^+0.0000P] where P=(Fo^2^+2Fc^2^)/3'
_refine_ls_weighting_scheme calc
_refine_ls_wR_factor_gt 0.0939
_refine_ls_wR_factor_ref 0.1272
_reflns_number_gt 6953
_reflns_number_total 10703
_reflns_threshold_expression >2\s(I)
_cod_data_source_file om800234z_si_002.cif
_cod_data_source_block (6)
_cod_database_code 4071565

loop_
_symmetry_equiv_pos_as_xyz
'x, y, z'
'-x+1/2, -y, z+1/2'
'x+1/2, -y+1/2, -z'
'-x, y+1/2, -z+1/2'
'-x, -y, -z'
'x-1/2, y, -z-1/2'
'-x-1/2, y-1/2, z'
'x, -y-1/2, z-1/2'

loop_
_atom_site_label
_atom_site_type_symbol
_atom_site_fract_x
_atom_site_fract_y
_atom_site_fract_z
_atom_site_U_iso_or_equiv
_atom_site_adp_type
_atom_site_occupancy
_atom_site_symmetry_multiplicity
_atom_site_calc_flag
_atom_site_refinement_flags
C1 C 0.43566(17) 0.25491(17) 0.03858(11) 0.0263(7) Uani 1 1 d .
C2 C 0.57871(17) 0.09117(18) 0.15069(12) 0.0289(7) Uani 1 1 d .
C3 C 0.34997(19) 0.1255(2) 0.19500(13) 0.0389(9) Uani 1 1 d .
C4 C 0.53986(19) 0.2859(2) 0.27606(12) 0.0386(9) Uani 1 1 d .
C5 C 0.3754(2) 0.3999(2) 0.17165(13) 0.0400(9) Uani 1 1 d .
C6 C 0.64292(18) 0.09189(17) -0.01494(12) 0.0299(7) Uani 1 1 d .
C7 C 0.62034(19) 0.3677(2) -0.02186(13) 0.0374(8) Uani 1 1 d .
C8 C 0.75561(19) 0.2664(2) 0.11786(14) 0.0422(9) Uani 1 1 d .
C9 C 0.36581(17) 0.22507(19) 0.05757(12) 0.0319(8) Uani 1 1 d .
H9A H 0.374 0.1764 0.0643 0.048 Uiso 1 1 calc R
H9B H 0.3251 0.2303 0.0328 0.048 Uiso 1 1 calc R
H9C H 0.3511 0.2483 0.0884 0.048 Uiso 1 1 calc R
C10 C 0.45627(17) 0.21114(19) -0.00950(12) 0.0328(8) Uani 1 1 d .
H10A H 0.5079 0.2228 -0.0207 0.049 Uiso 1 1 calc R
H10B H 0.4195 0.2212 -0.036 0.049 Uiso 1 1 calc R
H10C H 0.454 0.1624 -0.0013 0.049 Uiso 1 1 calc R
C11 C 0.43215(18) 0.34217(18) 0.02883(12) 0.0311(7) Uani 1 1 d .
H11A H 0.4192 0.3652 0.0601 0.047 Uiso 1 1 calc R
H11B H 0.3932 0.3525 0.0037 0.047 Uiso 1 1 calc R
H11C H 0.4821 0.3582 0.0171 0.047 Uiso 1 1 calc R
C12 C 0.53051(18) 0.04167(19) 0.11815(14) 0.0368(8) Uani 1 1 d .
H12A H 0.5414 0.0501 0.0829 0.055 Uiso 1 1 calc R
H12B H 0.4761 0.0493 0.1246 0.055 Uiso 1 1 calc R
H12C H 0.5437 -0.0056 0.1265 0.055 Uiso 1 1 calc R
C13 C 0.5637(2) 0.0786(2) 0.20672(13) 0.0405(9) Uani 1 1 d .
H13A H 0.5722 0.0303 0.2144 0.061 Uiso 1 1 calc R
H13B H 0.5107 0.0908 0.2146 0.061 Uiso 1 1 calc R
H13C H 0.5986 0.1068 0.2265 0.061 Uiso 1 1 calc R
C14 C 0.65450(19) 0.0696(2) 0.14029(14) 0.0393(9) Uani 1 1 d .
H14A H 0.6591 0.0205 0.1469 0.059 Uiso 1 1 calc R
H14B H 0.6903 0.0947 0.1616 0.059 Uiso 1 1 calc R
H14C H 0.6664 0.0787 0.1053 0.059 Uiso 1 1 calc R
C15 C 0.2851(2) 0.1713(3) 0.18337(18) 0.0735(15) Uani 1 1 d .
H15A H 0.2958 0.217 0.1965 0.11 Uiso 1 1 calc R
H15B H 0.2385 0.1534 0.1987 0.11 Uiso 1 1 calc R
H15C H 0.2783 0.1738 0.1472 0.11 Uiso 1 1 calc R
C16 C 0.3610(2) 0.1226(4) 0.25171(17) 0.103(2) Uani 1 1 d .
H16A H 0.4063 0.0951 0.2595 0.155 Uiso 1 1 calc R
H16B H 0.3159 0.1018 0.2671 0.155 Uiso 1 1 calc R
H16C H 0.368 0.1689 0.2647 0.155 Uiso 1 1 calc R
C17 C 0.3455(3) 0.0445(3) 0.1735(3) 0.112(3) Uani 1 1 d .
H17A H 0.3401 0.0451 0.1372 0.169 Uiso 1 1 calc R
H17B H 0.3014 0.0213 0.1883 0.169 Uiso 1 1 calc R
H17C H 0.3925 0.0201 0.1825 0.169 Uiso 1 1 calc R
C18 C 0.4844(3) 0.2710(3) 0.31596(16) 0.0831(18) Uani 1 1 d .
H18A H 0.4357 0.2933 0.3084 0.125 Uiso 1 1 calc R
H18B H 0.5041 0.2881 0.3477 0.125 Uiso 1 1 calc R
H18C H 0.4766 0.2215 0.3183 0.125 Uiso 1 1 calc R
C19 C 0.6064(2) 0.2427(3) 0.29064(19) 0.0804(18) Uani 1 1 d .
H19A H 0.5896 0.1953 0.2947 0.121 Uiso 1 1 calc R
H19B H 0.6276 0.2594 0.3221 0.121 Uiso 1 1 calc R
H19C H 0.6456 0.245 0.2647 0.121 Uiso 1 1 calc R
C20 C 0.5559(3) 0.3720(3) 0.27237(18) 0.0771(16) Uani 1 1 d .
H20A H 0.6007 0.3805 0.2514 0.116 Uiso 1 1 calc R
H20B H 0.565 0.3902 0.3058 0.116 Uiso 1 1 calc R
H20C H 0.5111 0.3944 0.2578 0.116 Uiso 1 1 calc R
C21 C 0.3493(2) 0.3922(2) 0.22632(13) 0.0472(10) Uani 1 1 d .
H21A H 0.3226 0.4338 0.2368 0.071 Uiso 1 1 calc R
H21B H 0.394 0.385 0.2476 0.071 Uiso 1 1 calc R
H21C H 0.3147 0.3531 0.2292 0.071 Uiso 1 1 calc R
C22 C 0.3124(2) 0.4031(3) 0.13615(17) 0.088(2) Uani 1 1 d .
H22A H 0.3328 0.4104 0.1026 0.132 Uiso 1 1 calc R
H22B H 0.2784 0.441 0.145 0.132 Uiso 1 1 calc R
H22C H 0.2838 0.3601 0.137 0.132 Uiso 1 1 calc R
C23 C 0.4206(3) 0.4712(2) 0.16598(16) 0.0589(12) Uani 1 1 d .
H23A H 0.4422 0.4745 0.1324 0.088 Uiso 1 1 calc R
H23B H 0.4619 0.4732 0.1906 0.088 Uiso 1 1 calc R
H23C H 0.3851 0.5092 0.1715 0.088 Uiso 1 1 calc R
C24 C 0.6166(2) 0.0090(2) -0.00842(17) 0.0566(12) Uani 1 1 d .
H24A H 0.6412 -0.0185 -0.0344 0.085 Uiso 1 1 calc R
H24B H 0.5609 0.0052 -0.0116 0.085 Uiso 1 1 calc R
H24C H 0.6324 -0.0076 0.0244 0.085 Uiso 1 1 calc R
C25 C 0.6228(2) 0.1241(3) -0.06610(14) 0.0541(11) Uani 1 1 d .
H25A H 0.6405 0.1715 -0.0669 0.081 Uiso 1 1 calc R
H25B H 0.5673 0.1228 -0.071 0.081 Uiso 1 1 calc R
H25C H 0.6479 0.0982 -0.0927 0.081 Uiso 1 1 calc R
C26 C 0.72133(19) 0.0940(3) -0.00809(15) 0.0559(12) Uani 1 1 d .
H26A H 0.7394 0.1411 -0.012 0.084 Uiso 1 1 calc R
H26B H 0.7463 0.0648 -0.0329 0.084 Uiso 1 1 calc R
H26C H 0.7338 0.0776 0.0254 0.084 Uiso 1 1 calc R
C27 C 0.5735(2) 0.3602(3) -0.06830(14) 0.0550(12) Uani 1 1 d .
H27A H 0.5922 0.3921 -0.0936 0.082 Uiso 1 1 calc R
H27B H 0.5199 0.3704 -0.0608 0.082 Uiso 1 1 calc R
H27C H 0.5778 0.3134 -0.0808 0.082 Uiso 1 1 calc R
C28 C 0.6960(2) 0.3532(2) -0.03693(16) 0.0583(12) Uani 1 1 d .
H28A H 0.6977 0.3082 -0.0529 0.087 Uiso 1 1 calc R
H28B H 0.7297 0.3532 -0.0078 0.087 Uiso 1 1 calc R
H28C H 0.7132 0.388 -0.0606 0.087 Uiso 1 1 calc R
C29 C 0.6135(2) 0.4480(2) 0.00167(17) 0.0548(11) Uani 1 1 d .
H29A H 0.6482 0.4527 0.0301 0.082 Uiso 1 1 calc R
H29B H 0.5608 0.4564 0.0126 0.082 Uiso 1 1 calc R
H29C H 0.6274 0.4812 -0.0241 0.082 Uiso 1 1 calc R
C30 C 0.80796(18) 0.2019(2) 0.10807(15) 0.0507(11) Uani 1 1 d .
H30A H 0.7838 0.1612 0.1224 0.076 Uiso 1 1 calc R
H30B H 0.858 0.2089 0.1236 0.076 Uiso 1 1 calc R
H30C H 0.8145 0.1954 0.0721 0.076 Uiso 1 1 calc R
C31 C 0.7399(2) 0.2731(3) 0.17446(15) 0.0675(14) Uani 1 1 d .
H31A H 0.7065 0.3124 0.1805 0.101 Uiso 1 1 calc R
H31B H 0.7883 0.2796 0.1922 0.101 Uiso 1 1 calc R
H31C H 0.715 0.2315 0.1865 0.101 Uiso 1 1 calc R
C32 C 0.7833(2) 0.3430(3) 0.09749(18) 0.0637(13) Uani 1 1 d .
H32A H 0.7897 0.3416 0.0613 0.096 Uiso 1 1 calc R
H32B H 0.832 0.3553 0.1131 0.096 Uiso 1 1 calc R
H32C H 0.7446 0.3771 0.1062 0.096 Uiso 1 1 calc R
C33 C 0.5886(2) 0.4079(2) 0.13622(15) 0.0474(10) Uani 1 1 d .
C34 C 0.6110(3) 0.4893(3) 0.1399(2) 0.093(2) Uani 1 1 d .
H34A H 0.5751 0.5161 0.1199 0.14 Uiso 1 1 calc R
H34B H 0.663 0.4961 0.1273 0.14 Uiso 1 1 calc R
H34C H 0.6084 0.5041 0.1747 0.14 Uiso 1 1 calc R
N1 N 0.57177(15) 0.34505(16) 0.13354(10) 0.0334(7) Uani 1 1 d .
O1 O 0.48772(10) 0.24064(11) 0.07721(8) 0.0217(5) Uani 1 1 d .
O2 O 0.56804(10) 0.17263(11) 0.13826(7) 0.0227(4) Uani 1 1 d .
O3 O 0.40896(11) 0.16236(12) 0.17315(8) 0.0301(5) Uani 1 1 d .
O4 O 0.51480(12) 0.26040(12) 0.22869(8) 0.0311(5) Uani 1 1 d .
O5 O 0.41550(11) 0.33376(12) 0.15908(8) 0.0311(5) Uani 1 1 d .
O6 O 0.61241(11) 0.13872(11) 0.02384(8) 0.0261(5) Uani 1 1 d .
O7 O 0.60090(11) 0.31171(12) 0.01487(8) 0.0271(5) Uani 1 1 d .
O8 O 0.69316(11) 0.24797(12) 0.09171(8) 0.0305(5) Uani 1 1 d .
Zr1 Zr 0.476813(15) 0.242861(16) 0.161079(10) 0.02068(9) Uani 1 1 d .
Zr2 Zr 0.600405(15) 0.229374(15) 0.065921(10) 0.01885(9) Uani 1 1 d .

loop_
_atom_site_aniso_label
_atom_site_aniso_U_11
_atom_site_aniso_U_22
_atom_site_aniso_U_33
_atom_site_aniso_U_23
_atom_site_aniso_U_13
_atom_site_aniso_U_12
C1 0.0175(13) 0.042(2) 0.0190(15) -0.0004(13) -0.0076(11) 0.0045(13)
C2 0.0220(14) 0.0329(19) 0.0319(18) 0.0086(14) 0.0042(13) 0.0048(13)
C3 0.0249(16) 0.056(2) 0.0360(19) 0.0029(17) 0.0105(14) -0.0082(16)
C4 0.0299(17) 0.068(3) 0.0181(16) -0.0051(16) -0.0073(13) 0.0057(17)
C5 0.045(2) 0.048(2) 0.0274(18) 0.0007(16) 0.0040(15) 0.0259(18)
C6 0.0264(15) 0.035(2) 0.0282(17) -0.0096(14) 0.0044(13) 0.0044(14)
C7 0.0289(16) 0.044(2) 0.039(2) 0.0163(17) 0.0102(15) 0.0020(15)
C8 0.0165(14) 0.072(3) 0.038(2) -0.0093(19) -0.0078(14) -0.0102(16)
C9 0.0134(13) 0.055(2) 0.0273(17) -0.0003(15) -0.0086(12) -0.0019(14)
C10 0.0186(14) 0.055(2) 0.0252(17) -0.0054(15) -0.0082(12) 0.0013(15)
C11 0.0237(15) 0.044(2) 0.0256(17) -0.0001(14) -0.0022(13) 0.0124(14)
C12 0.0301(17) 0.036(2) 0.044(2) -0.0005(16) 0.0092(15) -0.0014(15)
C13 0.0399(19) 0.048(2) 0.0333(19) 0.0174(16) 0.0045(16) 0.0111(17)
C14 0.0268(16) 0.048(2) 0.043(2) 0.0115(17) 0.0047(15) 0.0134(16)
C15 0.0181(17) 0.130(5) 0.072(3) 0.017(3) 0.0082(18) 0.001(2)
C16 0.037(2) 0.227(8) 0.046(3) 0.045(4) 0.008(2) -0.020(3)
C17 0.060(3) 0.076(4) 0.201(7) -0.052(4) 0.070(4) -0.046(3)
C18 0.039(2) 0.183(6) 0.027(2) -0.006(3) 0.0020(18) -0.003(3)
C19 0.036(2) 0.160(6) 0.045(3) -0.016(3) -0.0160(19) 0.025(3)
C20 0.092(4) 0.082(4) 0.057(3) -0.022(3) -0.030(3) -0.011(3)
C21 0.042(2) 0.062(3) 0.037(2) -0.0024(19) 0.0098(16) 0.0138(19)
C22 0.050(3) 0.162(6) 0.051(3) -0.021(3) -0.016(2) 0.069(3)
C23 0.082(3) 0.043(3) 0.051(3) 0.0070(19) 0.027(2) 0.021(2)
C24 0.061(3) 0.045(3) 0.063(3) -0.024(2) 0.021(2) -0.006(2)
C25 0.053(2) 0.077(3) 0.032(2) -0.012(2) 0.0002(18) 0.021(2)
C26 0.0243(17) 0.094(4) 0.050(2) -0.015(2) 0.0099(17) 0.009(2)
C27 0.046(2) 0.082(3) 0.037(2) 0.028(2) 0.0023(18) 0.004(2)
C28 0.0274(18) 0.085(3) 0.062(3) 0.025(2) 0.0191(18) 0.007(2)
C29 0.047(2) 0.041(2) 0.077(3) 0.013(2) 0.017(2) -0.0010(19)
C30 0.0160(15) 0.092(3) 0.044(2) -0.002(2) -0.0029(15) 0.0001(18)
C31 0.034(2) 0.137(5) 0.032(2) -0.020(2) -0.0123(17) 0.002(2)
C32 0.0261(19) 0.086(4) 0.079(3) -0.013(3) -0.0038(19) -0.021(2)
C33 0.041(2) 0.057(3) 0.044(2) -0.020(2) 0.0113(17) -0.0061(19)
C34 0.103(4) 0.058(4) 0.119(5) -0.041(3) 0.035(4) -0.044(3)
N1 0.0242(13) 0.0414(19) 0.0345(16) -0.0042(13) -0.0044(12) -0.0052(13)
O1 0.0088(8) 0.0378(13) 0.0183(10) 0.0009(9) -0.0011(7) 0.0006(8)
O2 0.0131(9) 0.0321(13) 0.0230(11) 0.0043(9) 0.0018(8) 0.0038(8)
O3 0.0142(9) 0.0483(15) 0.0278(12) 0.0031(10) 0.0023(8) -0.0014(9)
O4 0.0229(11) 0.0513(15) 0.0191(11) -0.0047(10) -0.0046(9) 0.0028(10)
O5 0.0184(10) 0.0429(15) 0.0320(12) -0.0037(10) -0.0008(9) 0.0097(10)
O6 0.0175(10) 0.0347(13) 0.0261(11) -0.0065(9) 0.0020(8) 0.0019(9)
O7 0.0163(9) 0.0374(14) 0.0277(11) 0.0102(10) 0.0031(8) 0.0033(9)
O8 0.0114(9) 0.0538(16) 0.0264(12) -0.0008(10) -0.0019(8) -0.0049(9)
Zr1 0.01471(13) 0.03073(19) 0.01661(15) -0.00029(11) 0.00024(10) 0.00218(11)
Zr2 0.01257(13) 0.02605(18) 0.01793(15) 0.00046(12) -0.00011(10) 0.00071(11)

loop_
_atom_type_symbol
_atom_type_description
_atom_type_scat_dispersion_real
_atom_type_scat_dispersion_imag
_atom_type_scat_source
C C 0.0033 0.0016 'International Tables Vol C Tables 4.2.6.8 and 6.1.1.4'
H H 0 0 'International Tables Vol C Tables 4.2.6.8 and 6.1.1.4'
N N 0.0061 0.0033 'International Tables Vol C Tables 4.2.6.8 and 6.1.1.4'
O O 0.0106 0.006 'International Tables Vol C Tables 4.2.6.8 and 6.1.1.4'
Zr Zr -2.9673 0.5597 'International Tables Vol C Tables 4.2.6.8 and 6.1.1.4'

loop_
_geom_angle_atom_site_label_1
_geom_angle_atom_site_label_2
_geom_angle_atom_site_label_3
_geom_angle
O1 C1 C9 101.9(2)
O1 C1 C10 110.1(2)
C9 C1 C10 105.1(3)
O1 C1 C11 109.3(2)
C9 C1 C11 115.0(3)
C10 C1 C11 114.7(3)
C14 C2 C13 107.6(3)
C14 C2 C12 102.2(3)
C13 C2 C12 110.8(3)
C14 C2 O2 110.8(3)
C13 C2 O2 109.5(3)
C12 C2 O2 115.5(2)
O3 C3 C15 99.5(3)
O3 C3 C16 110.1(3)
C15 C3 C16 109.2(4)
O3 C3 C17 112.2(3)
C15 C3 C17 117.5(4)
C16 C3 C17 108.1(4)
O4 C4 C18 112.0(3)
O4 C4 C19 105.9(3)
C18 C4 C19 102.1(4)
O4 C4 C20 110.0(3)
C18 C4 C20 110.2(4)
C19 C4 C20 116.5(4)
C22 C5 O5 104.0(3)
C22 C5 C21 113.7(3)
O5 C5 C21 105.4(3)
C22 C5 C23 105.8(4)
O5 C5 C23 119.6(3)
C21 C5 C23 108.6(3)
C26 C6 O6 104.1(3)
C26 C6 C25 109.3(3)
O6 C6 C25 106.8(3)
C26 C6 C24 106.5(3)
O6 C6 C24 114.9(3)
C25 C6 C24 114.7(3)
C28 C7 C27 104.7(3)
C28 C7 O7 104.6(3)
C27 C7 O7 110.4(3)
C28 C7 C29 111.0(3)
C27 C7 C29 111.1(3)
O7 C7 C29 114.3(3)
O8 C8 C31 113.0(3)
O8 C8 C30 99.7(3)
C31 C8 C30 109.4(3)
O8 C8 C32 107.8(3)
C31 C8 C32 107.3(3)
C30 C8 C32 119.7(3)
N1 C33 C34 179.5(5)
C33 N1 Zr1 147.7(2)
C1 O1 Zr2 123.07(18)
C1 O1 Zr1 132.49(17)
Zr2 O1 Zr1 103.62(8)
C2 O2 Zr1 129.44(15)
C2 O2 Zr2 127.69(16)
Zr1 O2 Zr2 96.43(8)
C3 O3 Zr1 156.8(2)
C4 O4 Zr1 169.7(2)
C5 O5 Zr1 165.37(19)
C6 O6 Zr2 158.08(19)
C7 O7 Zr2 167.14(17)
C8 O8 Zr2 169.9(2)
O4 Zr1 O3 100.88(9)
O4 Zr1 O5 92.80(9)
O3 Zr1 O5 111.88(9)
O4 Zr1 O2 96.99(8)
O3 Zr1 O2 89.03(8)
O5 Zr1 O2 154.79(8)
O4 Zr1 O1 153.64(8)
O3 Zr1 O1 101.33(8)
O5 Zr1 O1 91.96(8)
O2 Zr1 O1 69.40(7)
O4 Zr1 N1 85.17(9)
O3 Zr1 N1 172.94(9)
O5 Zr1 N1 71.12(9)
O2 Zr1 N1 86.58(8)
O1 Zr1 N1 71.93(8)
O4 Zr1 Zr2 119.98(6)
O3 Zr1 Zr2 116.34(6)
O5 Zr1 Zr2 112.33(6)
O2 Zr1 Zr2 43.09(5)
O1 Zr1 Zr2 35.51(5)
N1 Zr1 Zr2 56.93(6)
O8 Zr2 O1 143.57(9)
O8 Zr2 O6 106.60(9)
O1 Zr2 O6 105.70(8)
O8 Zr2 O7 95.24(9)
O1 Zr2 O7 91.04(8)
O6 Zr2 O7 107.02(9)
O8 Zr2 O2 89.69(8)
O1 Zr2 O2 71.63(7)
O6 Zr2 O2 94.02(8)
O7 Zr2 O2 155.90(8)
O8 Zr2 Zr1 105.75(7)
O1 Zr2 Zr1 40.87(6)
O6 Zr2 Zr1 122.46(6)
O7 Zr2 Zr1 115.84(6)
O2 Zr2 Zr1 40.48(5)

loop_
_geom_bond_atom_site_label_1
_geom_bond_atom_site_label_2
_geom_bond_distance
C1 O1 1.380(3)
C1 C9 1.418(4)
C1 C10 1.559(4)
C1 C11 1.695(5)
C2 C14 1.391(4)
C2 C13 1.516(4)
C2 C12 1.522(5)
C2 O2 1.607(4)
C3 O3 1.362(4)
C3 C15 1.450(6)
C3 C16 1.505(5)
C3 C17 1.655(6)
C4 O4 1.406(4)
C4 C18 1.445(5)
C4 C19 1.461(5)
C4 C20 1.677(6)
C5 C22 1.429(5)
C5 O5 1.481(4)
C5 C21 1.513(5)
C5 C23 1.578(6)
C6 C26 1.357(4)
C6 O6 1.457(4)
C6 C25 1.521(5)
C6 C24 1.662(5)
C7 C28 1.385(5)
C7 C27 1.469(5)
C7 O7 1.482(4)
C7 C29 1.665(5)
C8 O8 1.321(4)
C8 C31 1.519(5)
C8 C30 1.551(6)
C8 C32 1.634(6)
C33 N1 1.243(5)
C33 C34 1.610(6)
N1 Zr1 2.649(3)
O1 Zr2 1.9662(18)
O1 Zr1 2.215(2)
O2 Zr1 2.1496(19)
O2 Zr2 2.2618(19)
O3 Zr1 1.959(2)
O4 Zr1 1.924(2)
O5 Zr1 2.037(2)
O6 Zr2 2.072(2)
O7 Zr2 2.074(2)
O8 Zr2 1.765(2)
Zr1 Zr2 3.2902(4)
